data_7049984
loop_
_publ_author_name
'Shen, Fu-Xing'
'Pi, Qian'
'Shi, Le'
'Shao, Dong'
'Li, Hong-Qing'
'Sun, Yu-Chen'
'Wang, Xin-Yi'

_publ_section_title
;
 Spin crossover in hydrogen-bonded frameworks of Fe<sup>II</sup> complexes
 with organodisulfonate anions.
;
_journal_issue 24
_journal_name_full 'Dalton transactions (Cambridge, England : 2003)'
_journal_page_first 8815
_journal_page_last 8825
_journal_paper_doi 10.1039/c9dt01326a
_journal_volume 48
_journal_year 2019
_chemical_formula_sum 'C52 H77.39 Fe2 N12 O20.7 S4'
_chemical_formula_weight 1441.78
_space_group_crystal_system monoclinic
_space_group_IT_number 14
_space_group_name_Hall '-P 2yn'
_space_group_name_H-M_alt 'P 1 21/n 1'
_symmetry_space_group_name_Hall '-P 2yn'
_symmetry_space_group_name_H-M 'P 1 21/n 1'
_atom_sites_solution_hydrogens mixed
_audit_creation_method SHELXL-2018/3
_audit_update_record
;
2019-04-24 deposited with the CCDC.    2019-05-07 downloaded from the CCDC.
;
_cell_angle_alpha 90
_cell_angle_beta 94.843(5)
_cell_angle_gamma 90
_cell_formula_units_Z 2
_cell_length_a 15.888(5)
_cell_length_b 12.054(4)
_cell_length_c 17.256(5)
_cell_measurement_reflns_used 5560
_cell_measurement_temperature 298(2)
_cell_measurement_theta_max 25.41
_cell_measurement_theta_min 2.37
_cell_volume 3293.0(18)
_computing_cell_refinement 'Bruker SAINT'
_computing_data_collection 'Bruker APEX2'
_computing_data_reduction 'Bruker SAINT'
_computing_molecular_graphics Diamond
_computing_publication_material 'SHELXL-2014/7 (Sheldrick, 2014)'
_computing_structure_refinement 'SHELXL-2018/3 (Sheldrick, 2018)'
_computing_structure_solution 'SHELXT 2014/4 (Sheldrick, 2014)'
_diffrn_ambient_temperature 298(2)
_diffrn_measured_fraction_theta_full 0.999
_diffrn_measured_fraction_theta_max 0.999
_diffrn_measurement_device_type 'Bruker APEX-DUO CCD'
_diffrn_measurement_method '\f and \w scans'
_diffrn_radiation_type MoK\a
_diffrn_radiation_wavelength 0.71073
_diffrn_reflns_av_R_equivalents 0.0301
_diffrn_reflns_av_unetI/netI 0.0334
_diffrn_reflns_Laue_measured_fraction_full 0.999
_diffrn_reflns_Laue_measured_fraction_max 0.999
_diffrn_reflns_limit_h_max 19
_diffrn_reflns_limit_h_min -19
_diffrn_reflns_limit_k_max 14
_diffrn_reflns_limit_k_min -12
_diffrn_reflns_limit_l_max 20
_diffrn_reflns_limit_l_min -20
_diffrn_reflns_number 18761
_diffrn_reflns_point_group_measured_fraction_full 0.999
_diffrn_reflns_point_group_measured_fraction_max 0.999
_diffrn_reflns_theta_full 25.242
_diffrn_reflns_theta_max 25.499
_diffrn_reflns_theta_min 1.673
_diffrn_source 'fine-focus sealed tube'
_exptl_absorpt_coefficient_mu 0.648
_exptl_absorpt_correction_T_max 0.890
_exptl_absorpt_correction_T_min 0.878
_exptl_absorpt_correction_type multi-scan
_exptl_absorpt_process_details 'SADABS; Bruker, 2000'
_exptl_crystal_colour red
_exptl_crystal_density_diffrn 1.454
_exptl_crystal_description block
_exptl_crystal_F_000 1510
_exptl_crystal_size_max 0.200
_exptl_crystal_size_mid 0.180
_exptl_crystal_size_min 0.180
_refine_diff_density_max 0.295
_refine_diff_density_min -0.289
_refine_diff_density_rms 0.047
_refine_ls_extinction_method none
_refine_ls_goodness_of_fit_ref 1.042
_refine_ls_hydrogen_treatment constr
_refine_ls_matrix_type full
_refine_ls_number_parameters 490
_refine_ls_number_reflns 6128
_refine_ls_number_restraints 73
_refine_ls_restrained_S_all 1.060
_refine_ls_R_factor_all 0.0549
_refine_ls_R_factor_gt 0.0394
_refine_ls_shift/su_max 0.002
_refine_ls_shift/su_mean 0.000
_refine_ls_structure_factor_coef Fsqd
_refine_ls_weighting_details 'w=1/[\s^2^(Fo^2^)+(0.0741P)^2^+0.4246P] where P=(Fo^2^+2Fc^2^)/3'
_refine_ls_weighting_scheme calc
_refine_ls_wR_factor_gt 0.1106
_refine_ls_wR_factor_ref 0.1231
_reflns_Friedel_coverage 0.000
_reflns_number_gt 4753
_reflns_number_total 6128
_reflns_threshold_expression 'I > 2\s(I)'
_cod_data_source_file c9dt01326a2.cif
_cod_data_source_block 2-298K
_cod_depositor_comments 'Adding full bibliography for 7049980--7049987.cif.'
_cod_original_cell_volume 3292.9(18)
_cod_original_formula_sum 'C52 H77.39 Fe2 N12 O20.70 S4'
_cod_database_code 7049984
_shelx_shelxl_version_number 2018/3
_shelx_space_group_comment
;
The symmetry employed for this shelxl refinement is uniquely defined
by the following loop, which should always be used as a source of
symmetry information in preference to the above space-group names.
They are only intended as comments.
;
_shelx_estimated_absorpt_t_min 0.881
_shelx_estimated_absorpt_t_max 0.892

loop_
_space_group_symop_operation_xyz
'x, y, z'
'-x+1/2, y+1/2, -z+1/2'
'-x, -y, -z'
'x-1/2, -y-1/2, z-1/2'

loop_
_atom_site_label
_atom_site_type_symbol
_atom_site_fract_x
_atom_site_fract_y
_atom_site_fract_z
_atom_site_U_iso_or_equiv
_atom_site_adp_type
_atom_site_occupancy
_atom_site_site_symmetry_order
_atom_site_calc_flag
_atom_site_refinement_flags_posn
_atom_site_refinement_flags_adp
_atom_site_refinement_flags_occupancy
_atom_site_disorder_assembly
_atom_site_disorder_group
Fe1 Fe 0.44899(2) 0.06797(3) 0.74900(2) 0.04405(13) Uani 1 1 d . . . . .
C1 C 0.4668(2) 0.2254(3) 0.89146(18) 0.0684(8) Uani 1 1 d . . . . .
H1A H 0.423954 0.282738 0.890602 0.082 Uiso 1 1 calc R U . . .
H1B H 0.513181 0.247476 0.928430 0.082 Uiso 1 1 calc R U . . .
C2 C 0.43048(16) 0.1187(2) 0.91764(15) 0.0520(6) Uani 1 1 d . . . . .
C3 C 0.41201(19) 0.1011(3) 0.99316(17) 0.0684(8) Uani 1 1 d . . . . .
H3A H 0.424438 0.155080 1.030933 0.082 Uiso 1 1 calc R U . . .
C4 C 0.3754(2) 0.0039(4) 1.0118(2) 0.0781(10) Uani 1 1 d . . . . .
H4A H 0.361762 -0.008360 1.062505 0.094 Uiso 1 1 calc R U . . .
C5 C 0.35836(19) -0.0762(3) 0.9563(2) 0.0741(10) Uani 1 1 d . . . . .
H5A H 0.333813 -0.143125 0.968975 0.089 Uiso 1 1 calc R U . . .
C6 C 0.37848(17) -0.0557(2) 0.88055(18) 0.0602(7) Uani 1 1 d . . . . .
C7 C 0.3632(3) -0.1367(3) 0.8156(2) 0.0965(12) Uani 1 1 d . . . . .
H7A H 0.394649 -0.203981 0.829011 0.116 Uiso 1 1 calc R U . . .
H7B H 0.303670 -0.155787 0.810419 0.116 Uiso 1 1 calc R U . . .
C8 C 0.34112(18) 0.1606(3) 0.60662(18) 0.0676(8) Uani 1 1 d . . . . .
H8A H 0.318292 0.230555 0.586668 0.081 Uiso 1 1 calc R U . . .
H8B H 0.305747 0.101497 0.583766 0.081 Uiso 1 1 calc R U . . .
C9 C 0.42911(17) 0.1467(2) 0.58291(14) 0.0511(6) Uani 1 1 d . . . . .
C10 C 0.4526(2) 0.1771(3) 0.51104(16) 0.0667(8) Uani 1 1 d . . . . .
H10A H 0.414364 0.212468 0.475443 0.080 Uiso 1 1 calc R U . . .
C11 C 0.5325(2) 0.1549(3) 0.49259(16) 0.0731(9) Uani 1 1 d . . . . .
H11A H 0.548839 0.174019 0.443842 0.088 Uiso 1 1 calc R U . . .
C12 C 0.5893(2) 0.1040(3) 0.54627(17) 0.0648(8) Uani 1 1 d . . . . .
H12A H 0.644112 0.088356 0.534387 0.078 Uiso 1 1 calc R U . . .
C13 C 0.56273(16) 0.0769(2) 0.61794(15) 0.0482(6) Uani 1 1 d . . . . .
C14 C 0.62016(17) 0.0223(3) 0.68049(17) 0.0646(8) Uani 1 1 d . . . . .
H14A H 0.643111 -0.044860 0.659585 0.078 Uiso 1 1 calc R U . . .
H14B H 0.667062 0.071726 0.694967 0.078 Uiso 1 1 calc R U . . .
C15 C 0.30284(15) 0.6619(2) 0.53847(14) 0.0468(6) Uani 1 1 d . . . . .
H15A H 0.273336 0.726914 0.525572 0.056 Uiso 1 1 calc R U . . .
C16 C 0.31907(16) 0.6341(2) 0.61567(14) 0.0460(6) Uani 1 1 d . . . . .
H16A H 0.300096 0.679432 0.654191 0.055 Uiso 1 1 calc R U . . .
C17 C 0.36387(15) 0.5382(2) 0.63564(13) 0.0440(5) Uani 1 1 d . . . . .
C18 C 0.39132(18) 0.4711(2) 0.57775(15) 0.0570(7) Uani 1 1 d . . . . .
H18A H 0.421898 0.407065 0.590827 0.068 Uiso 1 1 calc R U . . .
C19 C 0.37329(18) 0.4994(2) 0.50047(15) 0.0562(7) Uani 1 1 d . . . . .
H19A H 0.390998 0.452989 0.461977 0.067 Uiso 1 1 calc R U . . .
C20 C 0.32934(15) 0.5956(2) 0.47925(13) 0.0431(5) Uani 1 1 d . . . . .
C21 C 0.31032(15) 0.6275(2) 0.39607(13) 0.0447(6) Uani 1 1 d . . . . .
C22 C 0.24735(16) 0.7043(2) 0.37473(14) 0.0526(6) Uani 1 1 d . . . . .
H22A H 0.215531 0.733679 0.412637 0.063 Uiso 1 1 calc R U . . .
C23 C 0.23091(16) 0.7381(2) 0.29797(15) 0.0557(7) Uani 1 1 d . . . . .
H23A H 0.188643 0.789784 0.284883 0.067 Uiso 1 1 calc R U . . .
C24 C 0.27756(15) 0.6945(2) 0.24117(14) 0.0481(6) Uani 1 1 d . . . . .
C25 C 0.33877(18) 0.6168(2) 0.26100(15) 0.0571(7) Uani 1 1 d . . . . .
H25A H 0.369209 0.585881 0.222644 0.068 Uiso 1 1 calc R U . . .
C26 C 0.35554(18) 0.5841(2) 0.33770(15) 0.0548(7) Uani 1 1 d . . . . .
H26A H 0.397796 0.532181 0.350298 0.066 Uiso 1 1 calc R U . . .
N1 N 0.49746(13) 0.21589(19) 0.81411(13) 0.0546(5) Uani 1 1 d . . . . .
H1C H 0.553643 0.213274 0.819043 0.066 Uiso 1 1 calc R U . . .
H1D H 0.482287 0.276324 0.786771 0.066 Uiso 1 1 calc R U . . .
N2 N 0.41434(13) 0.04076(18) 0.86300(12) 0.0485(5) Uani 1 1 d . . . . .
N3 N 0.38691(15) -0.0969(2) 0.74124(15) 0.0652(6) Uani 1 1 d . . . . .
H3B H 0.340880 -0.092674 0.708188 0.078 Uiso 1 1 calc R U . . .
H3C H 0.421864 -0.145567 0.722187 0.078 Uiso 1 1 calc R U . . .
N4 N 0.57897(14) -0.0056(2) 0.74945(13) 0.0581(6) Uani 1 1 d . . . . .
H4B H 0.610434 0.018627 0.791137 0.070 Uiso 1 1 calc R U . . .
H4C H 0.575254 -0.079069 0.753053 0.070 Uiso 1 1 calc R U . . .
N5 N 0.48439(12) 0.09840(17) 0.63589(11) 0.0430(4) Uani 1 1 d . . . . .
N6 N 0.33872(13) 0.1584(2) 0.69126(14) 0.0588(6) Uani 1 1 d . . . . .
H6A H 0.291258 0.125592 0.703070 0.071 Uiso 1 1 calc R U . . .
H6B H 0.338465 0.227608 0.709153 0.071 Uiso 1 1 calc R U . . .
O1 O 0.2819(2) 0.6580(3) 0.09443(13) 0.1189(11) Uani 1 1 d . . . . .
O2 O 0.31808(14) 0.8392(2) 0.14338(12) 0.0904(8) Uani 1 1 d . . . . .
O3 O 0.17524(13) 0.7803(2) 0.13307(12) 0.0872(8) Uani 1 1 d . . . . .
O4 O 0.4786(4) 0.5380(11) 0.7532(4) 0.065(2) Uani 0.600(19) 1 d . U P A 1
O5 O 0.3349(6) 0.5677(11) 0.7788(4) 0.059(3) Uani 0.600(19) 1 d . U P A 1
O6 O 0.3777(10) 0.3901(7) 0.7431(5) 0.078(3) Uani 0.600(19) 1 d . U P A 1
S1 S 0.26181(4) 0.74679(7) 0.14489(4) 0.0564(2) Uani 1 1 d . . . . .
S2 S 0.38748(5) 0.50348(6) 0.73446(4) 0.05296(19) Uani 1 1 d . . . . .
O1W O 0.52586(14) 0.7484(2) 0.70056(16) 0.0900(7) Uani 1 1 d . . . . .
H1WA H 0.542818 0.739026 0.655252 0.108 Uiso 1 1 d R U . . .
H1WB H 0.528178 0.685666 0.724230 0.108 Uiso 1 1 d R U . . .
O2W O 0.23439(17) 0.8997(2) 0.60944(18) 0.1103(9) Uani 1 1 d . . . . .
H2WA H 0.247915 0.919764 0.564575 0.132 Uiso 1 1 d R U . . .
H2WB H 0.195105 0.941974 0.623805 0.165 Uiso 1 1 d R U . . .
O4W O 0.3937(5) 0.6476(7) 0.9450(4) 0.099(2) Uani 0.3484 1 d . U P . .
H4WA H 0.391997 0.619678 0.899649 0.119 Uiso 0.3484 1 d R U P . .
H4WB H 0.344796 0.670798 0.953600 0.148 Uiso 0.3484 1 d R U P . .
O5WA O 0.3726(5) 0.5288(8) 1.0123(4) 0.147(3) Uani 0.5 1 d . U P B 1
H5WD H 0.341351 0.568136 1.039130 0.176 Uiso 0.5 1 d R U P B 1
H5WC H 0.407921 0.493206 1.042929 0.220 Uiso 0.5 1 d R U P B 1
O3WA O 0.4915(5) 0.6134(8) 0.9218(4) 0.133(3) Uani 0.5 1 d . U P C 1
H3WD H 0.486086 0.590863 0.874919 0.159 Uiso 0.5 1 d R U P C 1
H3WA H 0.542436 0.632363 0.933680 0.199 Uiso 0.5 1 d R U P C 1
O5WB O 0.3213(5) 0.4447(7) 1.0333(4) 0.137(2) Uani 0.5 1 d . U P D 2
H5WH H 0.308631 0.506589 1.051843 0.164 Uiso 0.5 1 d R U P D 2
H5WF H 0.367351 0.421079 1.056543 0.205 Uiso 0.5 1 d R U P D 2
O3WB O 0.5473(6) 0.6413(9) 0.8996(5) 0.156(3) Uani 0.5 1 d . U P E 2
H3WH H 0.526559 0.610761 0.857814 0.187 Uiso 0.5 1 d R U P E 2
H3WF H 0.522999 0.703161 0.905434 0.233 Uiso 0.5 1 d R U P E 2
O6B O 0.3280(14) 0.3962(14) 0.7459(8) 0.061(4) Uani 0.205(14) 1 d . U P A 2
O5B O 0.3560(19) 0.5994(18) 0.7838(16) 0.068(7) Uani 0.205(14) 1 d . . P A 2
O4B O 0.4659(12) 0.476(3) 0.7493(10) 0.078(5) Uani 0.205(14) 1 d . U P A 2
O6A O 0.4184(17) 0.3870(18) 0.7313(11) 0.054(5) Uani 0.196(16) 1 d . . P A 3
O5A O 0.3076(13) 0.516(2) 0.7675(11) 0.066(5) Uani 0.196(16) 1 d . U P A 3
O4A O 0.4529(18) 0.5723(19) 0.7606(12) 0.068(6) Uani 0.196(16) 1 d . U P A 3

loop_
_atom_site_aniso_label
_atom_site_aniso_U_11
_atom_site_aniso_U_22
_atom_site_aniso_U_33
_atom_site_aniso_U_23
_atom_site_aniso_U_13
_atom_site_aniso_U_12
Fe1 0.0428(2) 0.0505(2) 0.0389(2) 0.00372(15) 0.00369(14) -0.00219(15)
C1 0.083(2) 0.0626(19) 0.0594(18) -0.0068(15) 0.0075(15) 0.0041(16)
C2 0.0463(14) 0.0629(17) 0.0470(14) 0.0034(13) 0.0054(11) 0.0143(12)
C3 0.0656(19) 0.092(2) 0.0484(16) 0.0037(16) 0.0103(13) 0.0248(17)
C4 0.074(2) 0.106(3) 0.0570(19) 0.025(2) 0.0240(15) 0.022(2)
C5 0.0611(19) 0.079(2) 0.085(2) 0.040(2) 0.0206(16) 0.0025(15)
C6 0.0516(16) 0.0604(18) 0.0696(18) 0.0178(15) 0.0120(13) -0.0009(13)
C7 0.126(3) 0.071(2) 0.096(3) 0.007(2) 0.026(2) -0.036(2)
C8 0.0520(16) 0.077(2) 0.0702(19) 0.0139(16) -0.0146(13) 0.0012(14)
C9 0.0568(15) 0.0472(15) 0.0466(14) 0.0027(12) -0.0107(11) -0.0087(11)
C10 0.080(2) 0.070(2) 0.0460(15) 0.0104(14) -0.0143(14) -0.0183(16)
C11 0.096(3) 0.083(2) 0.0403(15) -0.0012(15) 0.0075(15) -0.0301(18)
C12 0.0674(18) 0.075(2) 0.0548(17) -0.0107(15) 0.0186(14) -0.0197(15)
C13 0.0502(14) 0.0471(15) 0.0477(14) -0.0066(11) 0.0067(11) -0.0084(11)
C14 0.0450(15) 0.078(2) 0.0715(19) 0.0072(16) 0.0104(13) 0.0085(14)
C15 0.0530(14) 0.0407(14) 0.0457(13) 0.0050(11) -0.0012(11) 0.0034(10)
C16 0.0556(15) 0.0423(14) 0.0400(12) -0.0009(11) 0.0029(10) 0.0019(11)
C17 0.0516(14) 0.0405(13) 0.0390(12) 0.0051(10) -0.0002(10) 0.0006(10)
C18 0.0740(18) 0.0483(15) 0.0485(15) 0.0076(12) 0.0035(13) 0.0187(13)
C19 0.0786(19) 0.0485(16) 0.0422(14) -0.0006(12) 0.0095(12) 0.0126(13)
C20 0.0471(13) 0.0433(13) 0.0383(12) 0.0043(10) -0.0004(10) -0.0031(10)
C21 0.0501(14) 0.0458(14) 0.0375(12) 0.0051(10) 0.0000(10) -0.0086(11)
C22 0.0518(15) 0.0664(18) 0.0396(13) 0.0091(12) 0.0048(11) 0.0037(13)
C23 0.0475(15) 0.0692(18) 0.0492(15) 0.0135(13) -0.0033(11) 0.0015(12)
C24 0.0494(14) 0.0569(16) 0.0370(12) 0.0084(11) -0.0030(10) -0.0154(12)
C25 0.0706(18) 0.0593(17) 0.0421(14) 0.0047(13) 0.0096(12) 0.0000(14)
C26 0.0631(17) 0.0549(16) 0.0464(14) 0.0083(12) 0.0048(12) 0.0080(12)
N1 0.0518(12) 0.0552(14) 0.0563(13) 0.0030(11) 0.0010(10) -0.0073(10)
N2 0.0448(12) 0.0546(13) 0.0470(11) 0.0077(10) 0.0088(9) 0.0027(9)
N3 0.0606(15) 0.0580(15) 0.0749(16) -0.0043(12) -0.0060(12) -0.0074(11)
N4 0.0531(13) 0.0632(15) 0.0560(13) 0.0073(11) -0.0070(10) 0.0073(11)
N5 0.0424(11) 0.0459(11) 0.0398(10) 0.0012(9) -0.0013(8) -0.0032(9)
N6 0.0416(12) 0.0586(14) 0.0760(16) 0.0036(12) 0.0026(10) 0.0017(10)
O1 0.200(3) 0.112(2) 0.0450(12) 0.0008(14) 0.0113(15) 0.030(2)
O2 0.0802(15) 0.1174(19) 0.0691(13) 0.0496(14) -0.0207(11) -0.0476(13)
O3 0.0542(12) 0.148(2) 0.0563(12) 0.0335(13) -0.0118(9) -0.0121(13)
O4 0.056(3) 0.088(6) 0.051(3) 0.009(3) -0.001(2) 0.010(3)
O5 0.060(4) 0.077(7) 0.043(3) 0.001(4) 0.014(3) 0.011(4)
O6 0.107(8) 0.059(3) 0.065(4) 0.019(3) -0.012(5) -0.011(5)
S1 0.0529(4) 0.0773(5) 0.0376(3) 0.0135(3) -0.0044(3) -0.0145(3)
S2 0.0666(4) 0.0529(4) 0.0390(3) 0.0092(3) 0.0023(3) 0.0114(3)
O1W 0.0700(15) 0.0907(17) 0.110(2) -0.0087(15) 0.0151(13) 0.0026(12)
O2W 0.0959(19) 0.104(2) 0.135(2) -0.0389(18) 0.0331(17) 0.0123(16)
O4W 0.108(5) 0.097(5) 0.091(4) 0.009(4) 0.003(4) -0.024(4)
O5WA 0.153(6) 0.175(6) 0.112(5) -0.031(5) 0.011(4) 0.047(5)
O3WA 0.148(6) 0.162(6) 0.082(4) -0.023(4) -0.030(4) -0.006(5)
O5WB 0.160(6) 0.144(5) 0.105(4) -0.023(4) 0.005(4) -0.019(4)
O3WB 0.166(7) 0.177(7) 0.115(5) -0.023(5) -0.037(5) 0.007(6)
O6B 0.070(8) 0.070(6) 0.044(5) 0.013(4) 0.006(6) -0.014(6)
O5B 0.116(18) 0.029(7) 0.053(7) -0.016(6) -0.029(9) -0.008(8)
O4B 0.076(8) 0.093(10) 0.064(7) 0.020(7) 0.002(5) 0.013(8)
O6A 0.078(13) 0.044(7) 0.039(6) 0.019(5) 0.002(7) 0.025(9)
O5A 0.057(7) 0.090(10) 0.053(7) 0.023(7) 0.013(5) 0.001(7)
O4A 0.084(10) 0.064(9) 0.051(7) -0.004(6) -0.026(7) -0.016(7)

loop_
_atom_type_symbol
_atom_type_description
_atom_type_scat_dispersion_real
_atom_type_scat_dispersion_imag
_atom_type_scat_source
C C 0.0033 0.0016 'International Tables Vol C Tables 4.2.6.8 and 6.1.1.4'
H H 0.0000 0.0000 'International Tables Vol C Tables 4.2.6.8 and 6.1.1.4'
N N 0.0061 0.0033 'International Tables Vol C Tables 4.2.6.8 and 6.1.1.4'
O O 0.0106 0.0060 'International Tables Vol C Tables 4.2.6.8 and 6.1.1.4'
S S 0.1246 0.1234 'International Tables Vol C Tables 4.2.6.8 and 6.1.1.4'
Fe Fe 0.3463 0.8444 'International Tables Vol C Tables 4.2.6.8 and 6.1.1.4'

loop_
_geom_angle_atom_site_label_1
_geom_angle_atom_site_label_2
_geom_angle_atom_site_label_3
_geom_angle
N5 Fe1 N2 178.84(8)
N5 Fe1 N1 102.79(8)
N2 Fe1 N1 76.05(8)
N5 Fe1 N3 104.60(9)
N2 Fe1 N3 76.56(9)
N1 Fe1 N3 152.55(9)
N5 Fe1 N6 76.23(8)
N2 Fe1 N6 103.63(8)
N1 Fe1 N6 93.43(9)
N3 Fe1 N6 94.72(9)
N5 Fe1 N4 75.81(8)
N2 Fe1 N4 104.31(8)
N1 Fe1 N4 92.06(9)
N3 Fe1 N4 92.90(10)
N6 Fe1 N4 152.03(8)
N1 C1 C2 112.0(2)
N1 C1 H1A 109.2
C2 C1 H1A 109.2
N1 C1 H1B 109.2
C2 C1 H1B 109.2
H1A C1 H1B 107.9
N2 C2 C3 121.0(3)
N2 C2 C1 116.5(2)
C3 C2 C1 122.5(3)
C4 C3 C2 119.2(3)
C4 C3 H3A 120.4
C2 C3 H3A 120.4
C3 C4 C5 120.3(3)
C3 C4 H4A 119.9
C5 C4 H4A 119.9
C4 C5 C6 118.9(3)
C4 C5 H5A 120.5
C6 C5 H5A 120.5
N2 C6 C5 120.1(3)
N2 C6 C7 116.3(3)
C5 C6 C7 123.6(3)
N3 C7 C6 114.2(3)
N3 C7 H7A 108.7
C6 C7 H7A 108.7
N3 C7 H7B 108.7
C6 C7 H7B 108.7
H7A C7 H7B 107.6
N6 C8 C9 111.9(2)
N6 C8 H8A 109.2
C9 C8 H8A 109.2
N6 C8 H8B 109.2
C9 C8 H8B 109.2
H8A C8 H8B 107.9
N5 C9 C10 121.1(3)
N5 C9 C8 115.7(2)
C10 C9 C8 123.2(2)
C11 C10 C9 119.2(3)
C11 C10 H10A 120.4
C9 C10 H10A 120.4
C10 C11 C12 120.0(3)
C10 C11 H11A 120.0
C12 C11 H11A 120.0
C11 C12 C13 118.3(3)
C11 C12 H12A 120.9
C13 C12 H12A 120.9
N5 C13 C12 121.7(3)
N5 C13 C14 116.1(2)
C12 C13 C14 122.2(2)
N4 C14 C13 113.8(2)
N4 C14 H14A 108.8
C13 C14 H14A 108.8
N4 C14 H14B 108.8
C13 C14 H14B 108.8
H14A C14 H14B 107.7
C16 C15 C20 121.8(2)
C16 C15 H15A 119.1
C20 C15 H15A 119.1
C15 C16 C17 119.6(2)
C15 C16 H16A 120.2
C17 C16 H16A 120.2
C16 C17 C18 119.6(2)
C16 C17 S2 120.05(19)
C18 C17 S2 120.31(19)
C17 C18 C19 120.0(2)
C17 C18 H18A 120.0
C19 C18 H18A 120.0
C18 C19 C20 121.3(2)
C18 C19 H19A 119.4
C20 C19 H19A 119.4
C19 C20 C15 117.6(2)
C19 C20 C21 121.8(2)
C15 C20 C21 120.6(2)
C26 C21 C22 117.6(2)
C26 C21 C20 121.7(2)
C22 C21 C20 120.7(2)
C21 C22 C23 121.4(2)
C21 C22 H22A 119.3
C23 C22 H22A 119.3
C24 C23 C22 119.8(2)
C24 C23 H23A 120.1
C22 C23 H23A 120.1
C25 C24 C23 119.6(2)
C25 C24 S1 121.1(2)
C23 C24 S1 119.2(2)
C24 C25 C26 120.5(3)
C24 C25 H25A 119.7
C26 C25 H25A 119.7
C21 C26 C25 121.1(3)
C21 C26 H26A 119.5
C25 C26 H26A 119.5
C1 N1 Fe1 113.46(17)
C1 N1 H1C 108.9
Fe1 N1 H1C 108.9
C1 N1 H1D 108.9
Fe1 N1 H1D 108.9
H1C N1 H1D 107.7
C6 N2 C2 120.6(2)
C6 N2 Fe1 119.61(19)
C2 N2 Fe1 119.77(18)
C7 N3 Fe1 113.0(2)
C7 N3 H3B 109.0
Fe1 N3 H3B 109.0
C7 N3 H3C 109.0
Fe1 N3 H3C 109.0
H3B N3 H3C 107.8
C14 N4 Fe1 112.66(16)
C14 N4 H4B 109.1
Fe1 N4 H4B 109.1
C14 N4 H4C 109.1
Fe1 N4 H4C 109.1
H4B N4 H4C 107.8
C13 N5 C9 119.7(2)
C13 N5 Fe1 120.57(16)
C9 N5 Fe1 119.62(17)
C8 N6 Fe1 111.68(17)
C8 N6 H6A 109.3
Fe1 N6 H6A 109.3
C8 N6 H6B 109.3
Fe1 N6 H6B 109.3
H6A N6 H6B 107.9
O2 S1 O1 113.54(18)
O2 S1 O3 111.86(16)
O1 S1 O3 112.62(18)
O2 S1 C24 104.74(11)
O1 S1 C24 106.44(14)
O3 S1 C24 106.94(12)
O5 S2 O6 114.0(5)
O4B S2 O6B 109.2(11)
O4A S2 O5A 118.1(10)
O4A S2 O6A 109.8(11)
O5A S2 O6A 114.8(9)
O5 S2 O4 109.4(4)
O6 S2 O4 111.2(4)
O4B S2 O5B 115.9(14)
O6B S2 O5B 108.1(10)
O5 S2 C17 107.9(3)
O4A S2 C17 105.5(8)
O4B S2 C17 112.0(7)
O6 S2 C17 108.7(3)
O6B S2 C17 103.2(6)
O5A S2 C17 103.5(7)
O6A S2 C17 103.4(7)
O4 S2 C17 105.2(3)
O5B S2 C17 107.7(11)
H1WA O1W H1WB 108.3
H2WA O2W H2WB 109.7
H4WA O4W H4WB 109.5
H5WD O5WA H5WC 109.1
H3WD O3WA H3WA 109.5
H5WH O5WB H5WF 109.9
H3WH O3WB H3WF 109.5

loop_
_geom_bond_atom_site_label_1
_geom_bond_atom_site_label_2
_geom_bond_distance
Fe1 N5 2.108(2)
Fe1 N2 2.113(2)
Fe1 N1 2.211(2)
Fe1 N3 2.217(2)
Fe1 N6 2.226(2)
Fe1 N4 2.247(2)
C1 N1 1.463(4)
C1 C2 1.494(4)
C1 H1A 0.9700
C1 H1B 0.9700
C2 N2 1.341(3)
C2 C3 1.376(4)
C3 C4 1.360(5)
C3 H3A 0.9300
C4 C5 1.371(5)
C4 H4A 0.9300
C5 C6 1.394(4)
C5 H5A 0.9300
C6 N2 1.341(3)
C6 C7 1.490(5)
C7 N3 1.450(4)
C7 H7A 0.9700
C7 H7B 0.9700
C8 N6 1.465(4)
C8 C9 1.499(4)
C8 H8A 0.9700
C8 H8B 0.9700
C9 N5 1.346(3)
C9 C10 1.375(4)
C10 C11 1.361(5)
C10 H10A 0.9300
C11 C12 1.382(5)
C11 H11A 0.9300
C12 C13 1.380(4)
C12 H12A 0.9300
C13 N5 1.333(3)
C13 C14 1.505(4)
C14 N4 1.445(3)
C14 H14A 0.9700
C14 H14B 0.9700
C15 C16 1.377(3)
C15 C20 1.391(3)
C15 H15A 0.9300
C16 C17 1.386(3)
C16 H16A 0.9300
C17 C18 1.384(4)
C17 S2 1.765(2)
C18 C19 1.383(4)
C18 H18A 0.9300
C19 C20 1.386(4)
C19 H19A 0.9300
C20 C21 1.492(3)
C21 C26 1.388(4)
C21 C22 1.389(4)
C22 C23 1.389(3)
C22 H22A 0.9300
C23 C24 1.381(4)
C23 H23A 0.9300
C24 C25 1.373(4)
C24 S1 1.775(2)
C25 C26 1.385(3)
C25 H25A 0.9300
C26 H26A 0.9300
N1 H1C 0.8900
N1 H1D 0.8900
N3 H3B 0.8900
N3 H3C 0.8900
N4 H4B 0.8900
N4 H4C 0.8900
N6 H6A 0.8900
N6 H6B 0.8900
O1 S1 1.432(3)
O2 S1 1.430(2)
O3 S1 1.432(2)
O4 S2 1.515(8)
O5 S2 1.411(7)
O6 S2 1.385(7)
S2 O4A 1.376(18)
S2 O4B 1.295(16)
S2 O6B 1.624(17)
S2 O5A 1.443(16)
S2 O6A 1.490(19)
S2 O5B 1.54(2)
O1W H1WA 0.8557
O1W H1WB 0.8586
O2W H2WA 0.8558
O2W H2WB 0.8586
O4W H4WA 0.8499
O4W H4WB 0.8501
O5WA H5WD 0.8504
O5WA H5WC 0.8531
O3WA H3WD 0.8500
O3WA H3WA 0.8499
O5WB H5WH 0.8422
O5WB H5WF 0.8531
O3WB H3WH 0.8501
O3WB H3WF 0.8500
